data_1545799
loop_
_publ_author_name
'Hu, Feng'
'Nareddy, Pradeep'
'Lalancette, Roger'
'Jordan, Frank'
'Szostak, Michal'

_publ_section_title
;
 \s N-C Bond Difunctionalization in Bridged Twisted Amides: Sew-and-Cut
 Activation Approach to Functionalized Isoquinolines.
;
_journal_issue 9
_journal_name_full 'Organic letters'
_journal_page_first 2386
_journal_page_last 2389
_journal_paper_doi 10.1021/acs.orglett.7b00913
_journal_volume 19
_journal_year 2017
_chemical_formula_moiety 'C13 H13 N O'
_chemical_formula_sum 'C13 H13 N O'
_chemical_formula_weight 199.24
_space_group_crystal_system monoclinic
_space_group_IT_number 14
_space_group_name_Hall '-P 2ybc'
_space_group_name_H-M_alt 'P 1 21/c 1'
_symmetry_space_group_name_Hall '-P 2ybc'
_symmetry_space_group_name_H-M 'P 1 21/c 1'
_atom_sites_solution_hydrogens geom
_atom_sites_solution_primary direct
_atom_sites_solution_secondary difmap
_audit_creation_method SHELXL-2014/7
_cell_angle_alpha 90
_cell_angle_beta 93.637(3)
_cell_angle_gamma 90
_cell_formula_units_Z 4
_cell_length_a 11.2899(6)
_cell_length_b 10.1880(5)
_cell_length_c 8.5203(5)
_cell_measurement_reflns_used 4823
_cell_measurement_temperature 100(2)
_cell_measurement_theta_max 68.48
_cell_measurement_theta_min 3.92
_cell_volume 978.04(9)
_computing_cell_refinement 'APEX 2'
_computing_data_collection 'APEX 2 (Bruker, 2006)'
_computing_data_reduction 'SAINT (Bruker, 2005)'
_computing_molecular_graphics SHELXTL
_computing_publication_material SHELXTL
_computing_structure_refinement 'SHELXL-2014/7 (Sheldrick, 2014)'
_computing_structure_solution 'SHELXL-2014/7 (Sheldrick, 2014)'
_diffrn_ambient_temperature 100(2)
_diffrn_measured_fraction_theta_full 0.951
_diffrn_measured_fraction_theta_max 0.929
_diffrn_measurement_device_type 'Bruker SMART CCD Apex-II area-detector'
_diffrn_measurement_method '\f and \w'
_diffrn_radiation_monochromator graphite
_diffrn_radiation_source 'fine-focus sealed tube'
_diffrn_radiation_type CuK\a
_diffrn_radiation_wavelength 1.54178
_diffrn_reflns_av_R_equivalents 0.0285
_diffrn_reflns_av_unetI/netI 0.0254
_diffrn_reflns_Laue_measured_fraction_full 0.951
_diffrn_reflns_Laue_measured_fraction_max 0.929
_diffrn_reflns_limit_h_max 12
_diffrn_reflns_limit_h_min -13
_diffrn_reflns_limit_k_max 11
_diffrn_reflns_limit_k_min -12
_diffrn_reflns_limit_l_max 10
_diffrn_reflns_limit_l_min -10
_diffrn_reflns_number 8051
_diffrn_reflns_point_group_measured_fraction_full 0.951
_diffrn_reflns_point_group_measured_fraction_max 0.929
_diffrn_reflns_theta_full 67.679
_diffrn_reflns_theta_max 68.956
_diffrn_reflns_theta_min 3.923
_exptl_absorpt_coefficient_mu 0.677
_exptl_absorpt_correction_T_max 0.973
_exptl_absorpt_correction_T_min 0.882
_exptl_absorpt_correction_type numerical
_exptl_absorpt_process_details 'SADABS (Sheldrick, 2008a)'
_exptl_crystal_colour colourless
_exptl_crystal_density_diffrn 1.353
_exptl_crystal_description tablet
_exptl_crystal_F_000 424
_exptl_crystal_size_max 0.218
_exptl_crystal_size_mid 0.189
_exptl_crystal_size_min 0.092
_refine_diff_density_max 0.227
_refine_diff_density_min -0.185
_refine_diff_density_rms 0.042
_refine_ls_extinction_coef 0.0027(5)
_refine_ls_extinction_expression Fc^*^=kFc[1+0.001xFc^2^\l^3^/sin(2\q)]^-1/4^
_refine_ls_extinction_method 'SHELXL-2014/7 (Sheldrick 2014'
_refine_ls_goodness_of_fit_ref 1.082
_refine_ls_hydrogen_treatment constr
_refine_ls_matrix_type full
_refine_ls_number_parameters 137
_refine_ls_number_reflns 1694
_refine_ls_number_restraints 0
_refine_ls_restrained_S_all 1.082
_refine_ls_R_factor_all 0.0436
_refine_ls_R_factor_gt 0.0366
_refine_ls_shift/su_max 0.000
_refine_ls_shift/su_mean 0.000
_refine_ls_structure_factor_coef Fsqd
_refine_ls_weighting_details 'w=1/[\s^2^(Fo^2^)+(0.0422P)^2^+0.3128P] where P=(Fo^2^+2Fc^2^)/3'
_refine_ls_weighting_scheme calc
_refine_ls_wR_factor_gt 0.0873
_refine_ls_wR_factor_ref 0.0908
_reflns_Friedel_coverage 0.000
_reflns_number_gt 1467
_reflns_number_total 1694
_reflns_threshold_expression 'I > 2\s(I)'
_cod_data_source_file ol7b00913_si_002.cif
_cod_data_source_block FENG7_a
_cod_depositor_comments 'Adding full bibliography for 1545799.cif.'
_cod_database_code 1545799
_shelx_shelxl_version_number 2014/7
_shelx_space_group_comment
;
The symmetry employed for this shelxl refinement is uniquely defined
by the following loop, which should always be used as a source of
symmetry information in preference to the above space-group names.
They are only intended as comments.
;
_shelx_estimated_absorpt_t_min 0.867
_shelx_estimated_absorpt_t_max 0.940

loop_
_space_group_symop_operation_xyz
'x, y, z'
'-x, y+1/2, -z+1/2'
'-x, -y, -z'
'x, -y-1/2, z-1/2'

loop_
_atom_site_label
_atom_site_type_symbol
_atom_site_fract_x
_atom_site_fract_y
_atom_site_fract_z
_atom_site_U_iso_or_equiv
_atom_site_adp_type
_atom_site_occupancy
_atom_site_site_symmetry_order
_atom_site_calc_flag
_atom_site_refinement_flags_posn
_atom_site_refinement_flags_adp
O1 O 0.50503(9) 0.66664(10) 0.81742(11) 0.0239(3) Uani 1 1 d . .
N1 N 0.65006(10) 0.58995(12) 0.99075(13) 0.0194(3) Uani 1 1 d . .
C1 C 0.57115(12) 0.57726(14) 0.86266(15) 0.0182(3) Uani 1 1 d . .
C2 C 0.57264(12) 0.44674(14) 0.77859(15) 0.0189(3) Uani 1 1 d . .
H2A H 0.5001 0.4389 0.7076 0.023 Uiso 1 1 calc R U
H2B H 0.5713 0.3752 0.8571 0.023 Uiso 1 1 calc R U
C3 C 0.69416(13) 0.72177(15) 1.03069(16) 0.0243(4) Uani 1 1 d . .
H3A H 0.7026 0.7322 1.1464 0.029 Uiso 1 1 calc R U
H3B H 0.6371 0.7884 0.9878 0.029 Uiso 1 1 calc R U
C4 C 0.81234(13) 0.74128(15) 0.96243(16) 0.0232(4) Uani 1 1 d . .
H4 H 0.8452 0.8271 0.9630 0.028 Uiso 1 1 calc R U
C5 C 0.87316(13) 0.64412(15) 0.90127(15) 0.0222(3) Uani 1 1 d . .
H5 H 0.9438 0.6653 0.8519 0.027 Uiso 1 1 calc R U
C6 C 0.83551(13) 0.50092(14) 0.90623(15) 0.0199(3) Uani 1 1 d . .
H6 H 0.9057 0.4488 0.9479 0.024 Uiso 1 1 calc R U
C7 C 0.74024(13) 0.48935(14) 1.02385(15) 0.0207(3) Uani 1 1 d . .
H7A H 0.7034 0.4012 1.0161 0.025 Uiso 1 1 calc R U
H7B H 0.7762 0.5006 1.1320 0.025 Uiso 1 1 calc R U
C8 C 0.79880(12) 0.44848(13) 0.74170(15) 0.0176(3) Uani 1 1 d . .
C9 C 0.68104(12) 0.42993(13) 0.68294(15) 0.0172(3) Uani 1 1 d . .
C10 C 0.66040(13) 0.38748(14) 0.52719(15) 0.0196(3) Uani 1 1 d . .
H10 H 0.5809 0.3771 0.4855 0.024 Uiso 1 1 calc R U
C11 C 0.75225(14) 0.36015(14) 0.43218(16) 0.0225(3) Uani 1 1 d . .
H11 H 0.7357 0.3323 0.3266 0.027 Uiso 1 1 calc R U
C12 C 0.86838(14) 0.37372(14) 0.49220(17) 0.0238(4) Uani 1 1 d . .
H12 H 0.9323 0.3527 0.4294 0.029 Uiso 1 1 calc R U
C13 C 0.89039(13) 0.41844(14) 0.64528(17) 0.0214(3) Uani 1 1 d . .
H13 H 0.9702 0.4289 0.6855 0.026 Uiso 1 1 calc R U

loop_
_atom_site_aniso_label
_atom_site_aniso_U_11
_atom_site_aniso_U_22
_atom_site_aniso_U_33
_atom_site_aniso_U_23
_atom_site_aniso_U_13
_atom_site_aniso_U_12
O1 0.0247(6) 0.0203(6) 0.0265(5) -0.0005(4) -0.0001(4) 0.0045(4)
N1 0.0229(7) 0.0175(7) 0.0177(5) -0.0017(5) 0.0015(4) -0.0005(5)
C1 0.0179(8) 0.0185(8) 0.0187(6) 0.0002(6) 0.0049(5) -0.0018(6)
C2 0.0175(8) 0.0184(8) 0.0205(7) -0.0006(6) -0.0006(5) -0.0015(6)
C3 0.0282(9) 0.0209(8) 0.0234(7) -0.0050(6) -0.0013(6) -0.0012(6)
C4 0.0262(9) 0.0199(8) 0.0227(7) -0.0007(6) -0.0056(6) -0.0045(6)
C5 0.0208(8) 0.0245(8) 0.0206(7) 0.0004(6) -0.0033(5) -0.0036(6)
C6 0.0189(8) 0.0204(8) 0.0198(6) 0.0011(6) -0.0042(5) 0.0018(6)
C7 0.0257(8) 0.0202(8) 0.0159(6) 0.0000(6) -0.0022(5) 0.0003(6)
C8 0.0216(8) 0.0111(7) 0.0199(7) 0.0030(5) -0.0005(5) 0.0007(5)
C9 0.0216(8) 0.0106(7) 0.0192(7) 0.0018(5) 0.0006(5) 0.0003(5)
C10 0.0241(8) 0.0138(8) 0.0206(7) 0.0023(6) -0.0020(5) -0.0020(6)
C11 0.0340(9) 0.0156(8) 0.0179(6) 0.0006(6) 0.0025(6) -0.0019(6)
C12 0.0282(9) 0.0177(8) 0.0265(7) 0.0023(6) 0.0098(6) 0.0008(6)
C13 0.0194(8) 0.0173(8) 0.0276(7) 0.0031(6) 0.0012(6) -0.0001(6)

loop_
_atom_type_symbol
_atom_type_description
_atom_type_scat_dispersion_real
_atom_type_scat_dispersion_imag
_atom_type_scat_source
C C 0.0181 0.0091 'International Tables Vol C Tables 4.2.6.8 and 6.1.1.4'
H H 0.0000 0.0000 'International Tables Vol C Tables 4.2.6.8 and 6.1.1.4'
N N 0.0311 0.0180 'International Tables Vol C Tables 4.2.6.8 and 6.1.1.4'
O O 0.0492 0.0322 'International Tables Vol C Tables 4.2.6.8 and 6.1.1.4'

loop_
_geom_angle_atom_site_label_1
_geom_angle_atom_site_label_2
_geom_angle_atom_site_label_3
_geom_angle
C1 N1 C7 119.86(12)
C1 N1 C3 117.76(12)
C7 N1 C3 112.10(11)
O1 C1 N1 122.22(13)
O1 C1 C2 122.03(12)
N1 C1 C2 115.74(12)
C1 C2 C9 112.72(11)
C1 C2 H2A 109.0
C9 C2 H2A 109.0
C1 C2 H2B 109.0
C9 C2 H2B 109.0
H2A C2 H2B 107.8
N1 C3 C4 109.18(12)
N1 C3 H3A 109.8
C4 C3 H3A 109.8
N1 C3 H3B 109.8
C4 C3 H3B 109.8
H3A C3 H3B 108.3
C5 C4 C3 123.14(14)
C5 C4 H4 118.4
C3 C4 H4 118.4
C4 C5 C6 123.43(14)
C4 C5 H5 118.3
C6 C5 H5 118.3
C7 C6 C5 107.66(12)
C7 C6 C8 114.47(12)
C5 C6 C8 111.64(11)
C7 C6 H6 107.6
C5 C6 H6 107.6
C8 C6 H6 107.6
N1 C7 C6 109.40(11)
N1 C7 H7A 109.8
C6 C7 H7A 109.8
N1 C7 H7B 109.8
C6 C7 H7B 109.8
H7A C7 H7B 108.2
C13 C8 C9 118.77(12)
C13 C8 C6 116.59(12)
C9 C8 C6 124.64(12)
C10 C9 C8 118.45(13)
C10 C9 C2 116.79(12)
C8 C9 C2 124.71(12)
C11 C10 C9 122.03(14)
C11 C10 H10 119.0
C9 C10 H10 119.0
C12 C11 C10 119.43(13)
C12 C11 H11 120.3
C10 C11 H11 120.3
C11 C12 C13 119.26(14)
C11 C12 H12 120.4
C13 C12 H12 120.4
C12 C13 C8 122.00(14)
C12 C13 H13 119.0
C8 C13 H13 119.0

loop_
_geom_bond_atom_site_label_1
_geom_bond_atom_site_label_2
_geom_bond_distance
O1 C1 1.2242(17)
N1 C1 1.3704(17)
N1 C7 1.4595(18)
N1 C3 1.4648(18)
C1 C2 1.5110(19)
C2 C9 1.5224(19)
C2 H2A 0.9900
C2 H2B 0.9900
C3 C4 1.502(2)
C3 H3A 0.9900
C3 H3B 0.9900
C4 C5 1.330(2)
C4 H4 0.9500
C5 C6 1.521(2)
C5 H5 0.9500
C6 C7 1.5204(19)
C6 C8 1.5326(18)
C6 H6 1.0000
C7 H7A 0.9900
C7 H7B 0.9900
C8 C13 1.3949(19)
C8 C9 1.4034(19)
C9 C10 1.4011(18)
C10 C11 1.384(2)
C10 H10 0.9500
C11 C12 1.384(2)
C11 H11 0.9500
C12 C13 1.389(2)
C12 H12 0.9500
C13 H13 0.9500
